data_7719493
loop_
_publ_author_name
'Robertson, Grace M.'
'Jaffe, Adam'

_publ_section_title
;
 Structural and electronic tuning of hybrid metal thiocyanate
 <i>N</i>-oxides.
;
_journal_issue 39
_journal_name_full 'Dalton transactions (Cambridge, England : 2003)'
_journal_page_first 14648
_journal_page_last 14653
_journal_paper_doi 10.1039/d5dt02188j
_journal_volume 54
_journal_year 2025
_chemical_formula_moiety 'C8 H7 Co N3 O S2'
_chemical_formula_sum 'C8 H7 Co N3 O S2'
_chemical_formula_weight 284.22
_space_group_crystal_system monoclinic
_space_group_IT_number 14
_space_group_name_Hall '-P 2ybc'
_space_group_name_H-M_alt 'P 1 21/c 1'
_atom_sites_solution_hydrogens geom
_atom_sites_solution_primary direct
_audit_creation_date 2025-06-25
_audit_creation_method
;FinalCif V152 by Daniel Kratzert, Freiburg 2025, 
https://dkratzert.de/finalcif.html
;
_audit_update_record
;
2025-06-29 deposited with the CCDC.	2025-09-19 downloaded from the CCDC.
;
_cell_angle_alpha 90
_cell_angle_beta 97.708(3)
_cell_angle_gamma 90
_cell_formula_units_Z 4
_cell_length_a 7.6608(5)
_cell_length_b 7.6617(5)
_cell_length_c 18.9923(12)
_cell_measurement_reflns_used 9979
_cell_measurement_temperature 120.00
_cell_measurement_theta_max 68.231
_cell_measurement_theta_min 6.237
_cell_volume 1104.68(12)
_computing_cell_refinement 'Bruker SAINT (Bruker, 2022)'
_computing_data_collection 'Bruker APEX (Bruker, 2022)'
_computing_data_reduction 'Bruker SAINT (Bruker, 2022)'
_computing_molecular_graphics 'Olex2 1.5 (Dolomanov et al., 2009)'
_computing_publication_material 'FinalCIF (Kratzert, 2023)'
_computing_structure_refinement 'SHELXL 2018/3 (Sheldrick, 2015)'
_computing_structure_solution 'SHELXT 2018/2 (Sheldrick, 2018)'
_diffrn_ambient_temperature 120(2)
_diffrn_detector 'CMOS Area Detector'
_diffrn_detector_area_resol_mean 7.41
_diffrn_detector_type 'Bruker PHOTON-II'
_diffrn_measured_fraction_theta_full 0.996
_diffrn_measured_fraction_theta_max 0.996
_diffrn_measurement_device 'three-circle diffractometer'
_diffrn_measurement_device_type 'Bruker D8'
_diffrn_measurement_method 'combination of \w and \f-scans'
_diffrn_radiation_monochromator 'MONTEL Multi-layer'
_diffrn_radiation_type CuK\a
_diffrn_radiation_wavelength 1.54178
_diffrn_reflns_av_R_equivalents 0.0559
_diffrn_reflns_av_unetI/netI 0.0200
_diffrn_reflns_Laue_measured_fraction_full 0.996
_diffrn_reflns_Laue_measured_fraction_max 0.996
_diffrn_reflns_limit_h_max 9
_diffrn_reflns_limit_h_min -9
_diffrn_reflns_limit_k_max 9
_diffrn_reflns_limit_k_min -9
_diffrn_reflns_limit_l_max 22
_diffrn_reflns_limit_l_min -22
_diffrn_reflns_number 32121
_diffrn_reflns_point_group_measured_fraction_full 0.996
_diffrn_reflns_point_group_measured_fraction_max 0.996
_diffrn_reflns_theta_full 67.679
_diffrn_reflns_theta_max 68.342
_diffrn_reflns_theta_min 6.237
_diffrn_source micro-focus
_diffrn_source_current 1.2
_diffrn_source_power 0.06
_diffrn_source_type 'Incoatec I\mS'
_diffrn_source_voltage 50.0
_diffrn_standards_number 0
_exptl_absorpt_coefficient_mu 15.529
_exptl_absorpt_correction_T_max 0.7531
_exptl_absorpt_correction_T_min 0.5577
_exptl_absorpt_correction_type multi-scan
_exptl_absorpt_process_details
;
SADABS-2016/2 (Bruker,2016/2) was used for absorption correction.
wR2(int) was 0.1449 before and 0.0653 after correction.
The Ratio of minimum to maximum transmission is 0.7405.
The \l/2 correction factor is Not present.
;
_exptl_crystal_density_diffrn 1.709
_exptl_crystal_description plate
_exptl_crystal_F_000 572
_exptl_crystal_size_max 0.12
_exptl_crystal_size_mid 0.071
_exptl_crystal_size_min 0.023
_refine_diff_density_max 1.899
_refine_diff_density_min -0.535
_refine_diff_density_rms 0.145
_refine_ls_extinction_method none
_refine_ls_goodness_of_fit_ref 1.280
_refine_ls_hydrogen_treatment constr
_refine_ls_matrix_type full
_refine_ls_number_parameters 178
_refine_ls_number_reflns 2018
_refine_ls_number_restraints 98
_refine_ls_restrained_S_all 1.262
_refine_ls_R_factor_all 0.0681
_refine_ls_R_factor_gt 0.0672
_refine_ls_shift/su_max 0.000
_refine_ls_shift/su_mean 0.000
_refine_ls_structure_factor_coef Fsqd
_refine_ls_weighting_details 'w=1/[\s^2^(Fo^2^)+(0.0514P)^2^+11.0429P] where P=(Fo^2^+2Fc^2^)/3'
_refine_ls_weighting_scheme calc
_refine_ls_wR_factor_gt 0.1759
_refine_ls_wR_factor_ref 0.1763
_reflns_Friedel_coverage 0.000
_reflns_number_gt 1973
_reflns_number_total 2018
_reflns_threshold_expression 'I > 2\s(I)'
_cod_data_source_file d5dt02188j2.cif
_cod_data_source_block gr154-aj1
_cod_depositor_comments 'Adding full bibliography for 7719491--7719495.cif.'
_cod_database_code 7719493
_shelx_shelxl_version_number 2018/3
_shelx_space_group_comment
;
The symmetry employed for this shelxl refinement is uniquely defined
by the following loop, which should always be used as a source of
symmetry information in preference to the above space-group names.
They are only intended as comments.
;
_shelx_estimated_absorpt_t_min 0.257
_shelx_estimated_absorpt_t_max 0.717
_olex2_refinement_description
;
1. Fixed Uiso
 At 1.2 times of:
  All C(H) groups
 At 1.5 times of:
  All C(H,H,H) groups
2. Restrained distances
 N007-C5A
 1.38 with sigma of 0.02
3. Restrained planarity
 C1A, C2A, C3A, C4A, C5A, C6A
 with sigma of 0.1
4. Rigid bond restraints
 C5, C4, C3, C2, C1, N007
 with sigma for 1-2 distances of 0.01 and sigma for 1-3 distances of 0.01
 N007, C5A, C4A, C3A, C2A, C1A
 with sigma for 1-2 distances of 0.01 and sigma for 1-3 distances of 0.01
5. Uiso/Uaniso restraints and constraints
C4 \\sim C5 \\sim C3 \\sim C2 \\sim C1 \\sim N007: within 2A with sigma of 0.04
and sigma for terminal atoms of 0.08 within 2A
N007 \\sim C5A \\sim C4A \\sim C3A \\sim C2A \\sim C1A: within 2A with sigma of
0.04 and sigma for terminal atoms of 0.08 within 2A
6. Same fragment restrains
{C1, C2, C3, C4, C5, C6} sigma for 1-2: 0.001, 1-3: 0.002
as in
{C1A, C2A, C3A, C4A, C5A, C6A}
7. Others
 Sof(C1A)=Sof(H1A)=Sof(C2A)=Sof(H2A)=Sof(C3A)=Sof(H3A)=Sof(C4A)=Sof(H4A)=
 Sof(C5A)=Sof(C6A)=Sof(H6AA)=Sof(H6AB)=Sof(H6AC)=1-FVAR(1)
 Sof(C1)=Sof(H1)=Sof(C2)=Sof(H2)=Sof(C3)=Sof(H3)=Sof(C4)=Sof(H4)=Sof(C5)=
 Sof(C6)=Sof(H6A)=Sof(H6B)=Sof(H6C)=FVAR(1)
8.a Aromatic/amide H refined with riding coordinates:
 C1(H1), C2(H2), C3(H3), C4(H4), C1A(H1A), C2A(H2A), C3A(H3A), C4A(H4A)
8.b Idealised Me refined as rotating group:
 C6(H6A,H6B,H6C), C6A(H6AA,H6AB,H6AC)
;
_olex2_submission_special_instructions 'No special instructions were received'
_dffrn_source_type Siemens

loop_
_space_group_symop_operation_xyz
'x, y, z'
'-x, y+1/2, -z+1/2'
'-x, -y, -z'
'x, -y-1/2, z-1/2'

loop_
_atom_site_label
_atom_site_type_symbol
_atom_site_fract_x
_atom_site_fract_y
_atom_site_fract_z
_atom_site_U_iso_or_equiv
_atom_site_adp_type
_atom_site_occupancy
_atom_site_site_symmetry_order
_atom_site_calc_flag
_atom_site_refinement_flags_posn
_atom_site_refinement_flags_adp
_atom_site_refinement_flags_occupancy
_atom_site_disorder_assembly
_atom_site_disorder_group
Co01 Co 0.65735(12) 0.34252(13) 0.49983(5) 0.0156(3) Uani 1 1 d . . . . .
S002 S 1.0786(2) 0.7158(2) 0.40657(9) 0.0230(4) Uani 1 1 d . . . . .
S003 S 0.3163(2) -0.1096(2) 0.59408(10) 0.0256(4) Uani 1 1 d . . . . .
O004 O 0.5757(6) 0.5563(6) 0.5592(3) 0.0245(11) Uani 1 1 d . . . . .
N005 N 0.5214(7) 0.1691(7) 0.5544(3) 0.0205(12) Uani 1 1 d . . . . .
N006 N 0.8138(7) 0.4974(7) 0.4451(3) 0.0196(12) Uani 1 1 d . . . . .
N007 N 0.6674(8) 0.6279(8) 0.6135(3) 0.0266(13) Uani 1 1 d D U . . .
C008 C 0.9223(8) 0.5857(9) 0.4279(4) 0.0184(14) Uani 1 1 d . . . . .
C009 C 0.4390(8) 0.0535(8) 0.5721(4) 0.0178(13) Uani 1 1 d . . . . .
C1 C 0.7894(10) 0.7591(11) 0.5940(4) 0.0196(18) Uani 0.817(12) 1 d D U P A 1
H1 H 0.794721 0.784938 0.545422 0.024 Uiso 0.817(12) 1 calc R U P A 1
C2 C 0.8962(11) 0.8447(11) 0.6461(5) 0.024(2) Uani 0.817(12) 1 d D U P A 1
H2 H 0.974989 0.931203 0.633317 0.029 Uiso 0.817(12) 1 calc R U P A 1
C3 C 0.8919(11) 0.8080(12) 0.7170(5) 0.027(2) Uani 0.817(12) 1 d D U P A 1
H3 H 0.967050 0.867251 0.753115 0.032 Uiso 0.817(12) 1 calc R U P A 1
C4 C 0.7737(12) 0.6811(12) 0.7339(5) 0.026(2) Uani 0.817(12) 1 d D U P A 1
H4 H 0.769902 0.653936 0.782501 0.031 Uiso 0.817(12) 1 calc R U P A 1
C5 C 0.6631(11) 0.5943(11) 0.6830(4) 0.0233(19) Uani 0.817(12) 1 d D U P A 1
C6 C 0.5336(13) 0.4614(14) 0.6955(6) 0.035(3) Uani 0.817(12) 1 d D . P A 1
H6A H 0.415922 0.499563 0.674591 0.052 Uiso 0.817(12) 1 calc R U P A 1
H6B H 0.535570 0.444435 0.746777 0.052 Uiso 0.817(12) 1 calc R U P A 1
H6C H 0.562639 0.351216 0.673617 0.052 Uiso 0.817(12) 1 calc R U P A 1
C1A C 0.561(3) 0.514(3) 0.6641(10) 0.029(8) Uani 0.183(12) 1 d D U P A 2
H1A H 0.467923 0.439027 0.644698 0.035 Uiso 0.183(12) 1 calc R U P A 2
C2A C 0.607(3) 0.528(3) 0.7357(10) 0.026(7) Uani 0.183(12) 1 d D U P A 2
H2A H 0.547485 0.458944 0.766579 0.031 Uiso 0.183(12) 1 calc R U P A 2
C3A C 0.738(3) 0.641(3) 0.7643(8) 0.028(9) Uani 0.183(12) 1 d D U P A 2
H3A H 0.768226 0.652015 0.814303 0.033 Uiso 0.183(12) 1 calc R U P A 2
C4A C 0.823(3) 0.740(3) 0.7175(8) 0.020(10) Uiso 0.183(12) 1 d D U P A 2
H4A H 0.916071 0.815626 0.736438 0.024 Uiso 0.183(12) 1 calc R U P A 2
C5A C 0.779(3) 0.731(3) 0.6454(7) 0.021(8) Uiso 0.183(12) 1 d D U P A 2
C6A C 0.858(4) 0.831(4) 0.5922(10) 0.042(13) Uiso 0.183(12) 1 d D . P A 2
H6AA H 0.903457 0.750978 0.558847 0.063 Uiso 0.183(12) 1 calc R U P A 2
H6AB H 0.954485 0.902418 0.615939 0.063 Uiso 0.183(12) 1 calc R U P A 2
H6AC H 0.768402 0.907114 0.566323 0.063 Uiso 0.183(12) 1 calc R U P A 2

loop_
_atom_site_aniso_label
_atom_site_aniso_U_11
_atom_site_aniso_U_22
_atom_site_aniso_U_33
_atom_site_aniso_U_23
_atom_site_aniso_U_13
_atom_site_aniso_U_12
Co01 0.0101(5) 0.0123(5) 0.0237(6) 0.0002(4) -0.0002(4) -0.0028(4)
S002 0.0158(8) 0.0211(8) 0.0312(9) 0.0100(7) -0.0004(6) -0.0037(6)
S003 0.0230(9) 0.0191(8) 0.0375(10) -0.0009(7) 0.0144(7) -0.0053(7)
O004 0.014(2) 0.021(2) 0.036(3) -0.009(2) -0.006(2) 0.0021(19)
N005 0.018(3) 0.019(3) 0.024(3) -0.004(2) 0.004(2) -0.004(2)
N006 0.012(3) 0.019(3) 0.026(3) 0.003(2) -0.001(2) -0.002(2)
N007 0.030(3) 0.023(3) 0.026(3) -0.001(2) 0.001(2) 0.016(2)
C008 0.012(3) 0.017(3) 0.025(3) 0.010(3) -0.002(3) -0.002(3)
C009 0.016(3) 0.009(3) 0.029(3) -0.003(3) 0.006(3) 0.002(3)
C1 0.014(4) 0.015(4) 0.027(4) -0.004(3) -0.005(3) 0.004(3)
C2 0.018(4) 0.022(4) 0.032(4) -0.002(3) 0.000(3) 0.003(3)
C3 0.021(4) 0.028(5) 0.028(4) -0.005(4) -0.005(3) -0.004(4)
C4 0.025(5) 0.025(5) 0.025(4) -0.005(4) -0.004(4) -0.002(4)
C5 0.016(4) 0.023(4) 0.030(4) -0.001(3) 0.000(3) -0.004(3)
C6 0.025(5) 0.033(6) 0.045(6) 0.002(5) 0.001(5) -0.011(4)
C1A 0.022(18) 0.025(19) 0.036(15) 0.011(14) -0.008(13) 0.004(14)
C2A 0.024(16) 0.020(17) 0.033(12) -0.002(13) 0.002(13) -0.001(13)
C3A 0.019(17) 0.026(18) 0.037(19) -0.003(16) 0.002(15) 0.001(14)

loop_
_atom_type_symbol
_atom_type_description
_atom_type_scat_dispersion_real
_atom_type_scat_dispersion_imag
_atom_type_scat_source
C C 0.0181 0.0091 'International Tables Vol C Tables 4.2.6.8 and 6.1.1.4'
H H 0.0000 0.0000 'International Tables Vol C Tables 4.2.6.8 and 6.1.1.4'
Co Co -2.3653 3.6143 'International Tables Vol C Tables 4.2.6.8 and 6.1.1.4'
N N 0.0311 0.0180 'International Tables Vol C Tables 4.2.6.8 and 6.1.1.4'
O O 0.0492 0.0322 'International Tables Vol C Tables 4.2.6.8 and 6.1.1.4'
S S 0.3331 0.5567 'International Tables Vol C Tables 4.2.6.8 and 6.1.1.4'

loop_
_geom_angle_atom_site_label_1
_geom_angle_atom_site_label_2
_geom_angle_atom_site_label_3
_geom_angle
_geom_angle_site_symmetry_1
_geom_angle_site_symmetry_3
_geom_angle_publ_flag
S002 Co01 S003 103.62(7) 3_766 3_656 ?
O004 Co01 S002 91.57(13) . 3_766 ?
O004 Co01 S002 164.91(14) 3_666 3_766 ?
O004 Co01 S003 91.47(14) 3_666 3_656 ?
O004 Co01 S003 164.81(14) . 3_656 ?
O004 Co01 O004 73.3(2) 3_666 . ?
N005 Co01 S002 86.77(17) . 3_766 ?
N005 Co01 S003 89.60(16) . 3_656 ?
N005 Co01 O004 93.2(2) . 3_666 ?
N005 Co01 O004 91.5(2) . . ?
N005 Co01 N006 174.1(2) . . ?
N006 Co01 S002 89.53(15) . 3_766 ?
N006 Co01 S003 86.82(17) . 3_656 ?
N006 Co01 O004 93.2(2) . . ?
N006 Co01 O004 91.6(2) . 3_666 ?
C008 S002 Co01 104.9(2) . 3_766 ?
C009 S003 Co01 104.6(2) . 3_656 ?
Co01 O004 Co01 106.7(2) 3_666 . ?
N007 O004 Co01 125.7(4) . . ?
N007 O004 Co01 126.6(4) . 3_666 ?
C009 N005 Co01 166.1(5) . . ?
C008 N006 Co01 165.9(5) . . ?
O004 N007 C1 113.0(6) . . ?
O004 N007 C5 128.2(7) . . ?
O004 N007 C1A 88.9(7) . . ?
C5 N007 C1 118.8(7) . . ?
C5A N007 O004 156.1(9) . . ?
C5A N007 C1A 114.9(10) . . ?
N006 C008 S002 177.6(7) . . ?
N005 C009 S003 177.5(6) . . ?
N007 C1 H1 120.3 . . ?
C2 C1 N007 119.4(8) . . ?
C2 C1 H1 120.3 . . ?
C1 C2 H2 119.4 . . ?
C1 C2 C3 121.3(8) . . ?
C3 C2 H2 119.4 . . ?
C2 C3 H3 121.1 . . ?
C2 C3 C4 117.9(7) . . ?
C4 C3 H3 121.1 . . ?
C3 C4 H4 118.8 . . ?
C5 C4 C3 122.3(8) . . ?
C5 C4 H4 118.8 . . ?
N007 C5 C4 120.2(8) . . ?
N007 C5 C6 113.4(7) . . ?
C4 C5 C6 126.3(8) . . ?
C5 C6 H6A 109.5 . . ?
C5 C6 H6B 109.5 . . ?
C5 C6 H6C 109.5 . . ?
H6A C6 H6B 109.5 . . ?
H6A C6 H6C 109.5 . . ?
H6B C6 H6C 109.5 . . ?
N007 C1A H1A 120.9 . . ?
C2A C1A N007 118.2(8) . . ?
C2A C1A H1A 120.9 . . ?
C1A C2A H2A 119.4 . . ?
C1A C2A C3A 121.3(8) . . ?
C3A C2A H2A 119.4 . . ?
C2A C3A H3A 121.0 . . ?
C2A C3A C4A 117.9(7) . . ?
C4A C3A H3A 121.0 . . ?
C3A C4A H4A 118.8 . . ?
C5A C4A C3A 122.3(8) . . ?
C5A C4A H4A 118.8 . . ?
N007 C5A C4A 125.2(11) . . ?
N007 C5A C6A 108.3(10) . . ?
C4A C5A C6A 126.4(8) . . ?
C5A C6A H6AA 109.5 . . ?
C5A C6A H6AB 109.5 . . ?
C5A C6A H6AC 109.5 . . ?
H6AA C6A H6AB 109.5 . . ?
H6AA C6A H6AC 109.5 . . ?
H6AB C6A H6AC 109.5 . . ?

loop_
_geom_bond_atom_site_label_1
_geom_bond_atom_site_label_2
_geom_bond_distance
_geom_bond_site_symmetry_2
_geom_bond_publ_flag
Co01 S002 2.5471(18) 3_766 ?
Co01 S003 2.550(2) 3_656 ?
Co01 O004 2.124(5) 3_666 ?
Co01 O004 2.130(5) . ?
Co01 N005 2.052(6) . ?
Co01 N006 2.064(6) . ?
S002 C008 1.650(6) . ?
S003 C009 1.651(7) . ?
O004 N007 1.289(8) . ?
N005 C009 1.163(9) . ?
N006 C008 1.152(9) . ?
N007 C1 1.454(11) . ?
N007 C5 1.350(10) . ?
N007 C1A 1.600(19) . ?
N007 C5A 1.256(15) . ?
C1 H1 0.9500 . ?
C1 C2 1.364(11) . ?
C2 H2 0.9500 . ?
C2 C3 1.380(12) . ?
C3 H3 0.9500 . ?
C3 C4 1.395(14) . ?
C4 H4 0.9500 . ?
C4 C5 1.370(11) . ?
C5 C6 1.463(12) . ?
C6 H6A 0.9800 . ?
C6 H6B 0.9800 . ?
C6 H6C 0.9800 . ?
C1A H1A 0.9500 . ?
C1A C2A 1.364(11) . ?
C2A H2A 0.9500 . ?
C2A C3A 1.380(12) . ?
C3A H3A 0.9500 . ?
C3A C4A 1.395(14) . ?
C4A H4A 0.9500 . ?
C4A C5A 1.370(11) . ?
C5A C6A 1.463(12) . ?
C6A H6AA 0.9800 . ?
C6A H6AB 0.9800 . ?
C6A H6AC 0.9800 . ?

loop_
_geom_torsion_atom_site_label_1
_geom_torsion_atom_site_label_2
_geom_torsion_atom_site_label_3
_geom_torsion_atom_site_label_4
_geom_torsion
_geom_torsion_site_symmetry_1
_geom_torsion_site_symmetry_2
_geom_torsion_site_symmetry_3
_geom_torsion_site_symmetry_4
_geom_torsion_publ_flag
Co01 O004 N007 C1 84.2(6) . . . . ?
Co01 O004 N007 C1 -82.5(7) 3_666 . . . ?
Co01 O004 N007 C5 -95.2(8) . . . . ?
Co01 O004 N007 C5 98.1(8) 3_666 . . . ?
Co01 O004 N007 C1A 94.8(12) 3_666 . . . ?
Co01 O004 N007 C1A -98.5(13) . . . . ?
Co01 O004 N007 C5A 86(4) . . . . ?
Co01 O004 N007 C5A -81(4) 3_666 . . . ?
O004 N007 C1 C2 -179.4(7) . . . . ?
O004 N007 C5 C4 178.5(7) . . . . ?
O004 N007 C5 C6 -1.3(12) . . . . ?
O004 N007 C1A C2A 177.3(18) . . . . ?
O004 N007 C5A C4A -179(2) . . . . ?
O004 N007 C5A C6A -2(5) . . . . ?
N007 C1 C2 C3 0.7(12) . . . . ?
N007 C1A C2A C3A 2.1(17) . . . . ?
C1 N007 C5 C4 -0.9(12) . . . . ?
C1 N007 C5 C6 179.4(7) . . . . ?
C1 C2 C3 C4 -0.5(13) . . . . ?
C2 C3 C4 C5 -0.4(14) . . . . ?
C3 C4 C5 N007 1.1(14) . . . . ?
C3 C4 C5 C6 -179.2(9) . . . . ?
C5 N007 C1 C2 0.0(11) . . . . ?
C1A N007 C5A C4A 6(4) . . . . ?
C1A N007 C5A C6A -177(2) . . . . ?
C1A C2A C3A C4A -0.8(19) . . . . ?
C2A C3A C4A C5A 2(4) . . . . ?
C3A C4A C5A N007 -5(5) . . . . ?
C3A C4A C5A C6A 178(3) . . . . ?
C5A N007 C1A C2A -4(3) . . . . ?
